data_7702278
loop_
_publ_author_name
'Guo, Jingjing'
'Zhang, Wenjuan'
'Oleynik, Ivan I.'
'Solan, Gregory A.'
'Oleynik, Irina V.'
'Liang, Tongling'
'Sun, Wen-Hua'

_publ_section_title
;
 Probing the effect of ortho-cycloalkyl ring size on activity and
 thermostability in cycloheptyl-fused N,N,N-iron ethylene polymerization
 catalysts.
;
_journal_issue 1
_journal_name_full 'Dalton transactions (Cambridge, England : 2003)'
_journal_page_first 136
_journal_page_last 146
_journal_paper_doi 10.1039/c9dt04325j
_journal_volume 49
_journal_year 2020
_chemical_formula_moiety 'C44 H59 Cl2 Fe N3'
_chemical_formula_sum 'C44 H59 Cl2 Fe N3'
_chemical_formula_weight 756.69
_space_group_crystal_system monoclinic
_space_group_IT_number 14
_space_group_name_Hall '-P 2ybc'
_space_group_name_H-M_alt 'P 1 21/c 1'
_atom_sites_solution_hydrogens geom
_atom_sites_solution_primary direct
_audit_creation_date 2018-12-28
_audit_creation_method
;
Olex2 1.2
(compiled 2017.08.10 svn.r3458 for OlexSys, GUI svn.r5381)
;
_audit_update_record
;
2019-09-15 deposited with the CCDC.	2019-11-26 downloaded from the CCDC.
;
_cell_angle_alpha 90
_cell_angle_beta 110.961(12)
_cell_angle_gamma 90
_cell_formula_units_Z 4
_cell_length_a 14.004(2)
_cell_length_b 16.1859(11)
_cell_length_c 18.7893(14)
_cell_measurement_reflns_used 2168
_cell_measurement_temperature 169.99(12)
_cell_measurement_theta_max 65.2740
_cell_measurement_theta_min 3.6690
_cell_volume 3977.1(8)
_computing_cell_refinement 'CrysAlisPro 1.171.40.14e (Rigaku OD, 2018)'
_computing_data_collection 'CrysAlisPro 1.171.40.14e (Rigaku OD, 2018)'
_computing_data_reduction 'CrysAlisPro 1.171.40.14e (Rigaku OD, 2018)'
_computing_molecular_graphics 'Olex2 (Dolomanov et al., 2009)'
_computing_publication_material 'Olex2 (Dolomanov et al., 2009)'
_computing_structure_refinement 'ShelXL (Sheldrick, 2015)'
_computing_structure_solution 'SIR2004 (Burla et al., 2007)'
_diffrn_ambient_temperature 170
_diffrn_detector_type HyPix
_diffrn_measured_fraction_theta_full 1.000
_diffrn_measured_fraction_theta_max 0.958
_diffrn_measurement_details
;
List of Runs (angles in degrees, time in seconds):

  # Type    Start    End  Width  t~exp~   \w     \q     \k     \f   Frames
#--------------------------------------------------------------------------
  1  \w    -66.00  14.00   0.50    4.00    --  -47.20  93.00 103.00  160
  2  \w    -91.00 -65.00   0.50    8.00    --  -99.00  93.00 103.00   52
  3  \w   -114.00 -71.00   0.50    8.00    --  -99.00  61.00 150.00   86
  4  \w   -166.00 -86.00   0.50    8.00    --  -99.00 -30.00  60.00  160
  5  \w   -101.00 -76.00   0.50    4.00    --  -47.20-125.00 150.00   50
  6  \w   -116.00 -83.00   0.50    4.00    --  -47.20-125.00  60.00   66
  7  \w    -18.00  56.00   0.50    4.00    --   47.20 -93.00  -8.00  148
  8  \w     32.00 108.00   0.50    8.00    --  103.25 -93.00  -8.00  152
  9  \w     54.00 116.00   0.50    8.00    --  103.25 -45.00   0.00  124
 10  \w     75.00 107.00   0.50    8.00    --  103.25 -30.00 -30.00   64
 11  \w     99.00 164.00   0.50    8.00    --  103.25  45.00  30.00  130
 12  \w    117.00 143.00   0.50    8.00    --  103.25  93.00 103.00   52
 13  \w     87.00 114.00   0.50    8.00    --  103.25  93.00 103.00   54
 14  \w     85.00 156.00   0.50    8.00    --  103.25  77.00 150.00  142
 15  \w     30.00  71.00   0.50    8.00    --  103.25 -30.00 -30.00   82
 16  \w    -26.00  44.00   0.50    4.00    --   47.20 -38.00-120.00  140
 17  \w   -125.00 -88.00   0.50    8.00    --  -99.00 -30.00-180.00   74
 18  \w   -167.00-141.00   0.50    8.00    --  -99.00 -30.00-180.00   52
 19  \w   -168.00 -84.00   0.50    8.00    --  -99.00 -93.00  -8.00  168
 20  \w   -168.00 -91.00   0.50    8.00    --  -99.00 -45.00  30.00  154
;
_diffrn_measurement_device 'four-circle diffractometer'
_diffrn_measurement_device_type 'XtaLAB Synergy R, HyPix'
_diffrn_measurement_method '\w scans'
_diffrn_radiation_type CuK\a
_diffrn_radiation_wavelength 1.54184
_diffrn_reflns_av_R_equivalents 0.1483
_diffrn_reflns_av_unetI/netI 0.1020
_diffrn_reflns_Laue_measured_fraction_full 1.000
_diffrn_reflns_Laue_measured_fraction_max 0.958
_diffrn_reflns_limit_h_max 17
_diffrn_reflns_limit_h_min -17
_diffrn_reflns_limit_k_max 20
_diffrn_reflns_limit_k_min -19
_diffrn_reflns_limit_l_max 20
_diffrn_reflns_limit_l_min -23
_diffrn_reflns_number 30686
_diffrn_reflns_point_group_measured_fraction_full 1.000
_diffrn_reflns_point_group_measured_fraction_max 0.958
_diffrn_reflns_theta_full 67.684
_diffrn_reflns_theta_max 75.821
_diffrn_reflns_theta_min 3.380
_exptl_absorpt_coefficient_mu 4.525
_exptl_absorpt_correction_T_max 1.00000
_exptl_absorpt_correction_T_min 0.26631
_exptl_absorpt_correction_type multi-scan
_exptl_absorpt_process_details
;
CrysAlisPro 1.171.40.14e (Rigaku Oxford Diffraction, 2018)
Empirical absorption correction using spherical harmonics,
 implemented in SCALE3 ABSPACK scaling algorithm.
;
_exptl_crystal_colour blue
_exptl_crystal_colour_primary blue
_exptl_crystal_density_diffrn 1.264
_exptl_crystal_description block
_exptl_crystal_F_000 1616
_exptl_crystal_size_max 0.108
_exptl_crystal_size_mid 0.069
_exptl_crystal_size_min 0.043
_refine_diff_density_max 0.406
_refine_diff_density_min -0.242
_refine_diff_density_rms 0.057
_refine_ls_extinction_method none
_refine_ls_goodness_of_fit_ref 0.978
_refine_ls_hydrogen_treatment constr
_refine_ls_matrix_type full
_refine_ls_number_parameters 544
_refine_ls_number_reflns 7942
_refine_ls_number_restraints 435
_refine_ls_restrained_S_all 0.974
_refine_ls_R_factor_all 0.2279
_refine_ls_R_factor_gt 0.0895
_refine_ls_shift/su_max 0.001
_refine_ls_shift/su_mean 0.000
_refine_ls_structure_factor_coef Fsqd
_refine_ls_weighting_details 'w=1/[\s^2^(Fo^2^)+(0.1552P)^2^] where P=(Fo^2^+2Fc^2^)/3'
_refine_ls_weighting_scheme calc
_refine_ls_wR_factor_gt 0.2360
_refine_ls_wR_factor_ref 0.3247
_reflns_Friedel_coverage 0.000
_reflns_number_gt 2535
_reflns_number_total 7942
_reflns_threshold_expression 'I > 2\s(I)'
_cod_data_source_file c9dt04325j1.cif
_cod_data_source_block Fe6
_cod_depositor_comments 'Adding full bibliography for 7702277--7702278.cif.'
_cod_database_code 7702278
_shelx_shelxl_version_number 2017/1
_shelx_space_group_comment
;
The symmetry employed for this shelxl refinement is uniquely defined
by the following loop, which should always be used as a source of
symmetry information in preference to the above space-group names.
They are only intended as comments.
;
_olex2_refinement_description
;
1. Fixed Uiso
 At 1.2 times of:
  All C(H) groups, All C(H,H) groups, All C(H,H,H,H) groups
 At 1.5 times of:
  All C(H,H,H) groups
2. Restrained distances
 C16-C15 = C17-C16 = C18-C17 = C19-C18 = C20-C19 = C21-C20 = C22-C21
 1.54 with sigma of 0.01
 C16A-C15 = C17A-C16A = C18A-C17A = C19A-C18A = C20A-C19A = C21A-C20A = C22-
 C21A = C22-C15
 1.54 with sigma of 0.01
 C33-C32 = C33-C01B = C34-C01B = C35-C34 = C36-C35
 1.54 with sigma of 0.01
 C31A-C30 = C32A-C31A = C33-C32A = C33-C01C = C34-C01C = C35-C34
 1.54 with sigma of 0.01
 C36-C31A
 2.5 with sigma of 0.02
3. Uiso/Uaniso restraints and constraints
C22 \\sim C15 \\sim C16 \\sim C20A \\sim C18 \\sim C17 \\sim C21 \\sim C19
\\sim C20 \\sim C19A \\sim C21A \\sim C18A \\sim C17A \\sim C16A: within 1.7A
with sigma of 0.02 and sigma for terminal atoms of 0.04
C30 \\sim C36 \\sim C31A \\sim C33 \\sim C35 \\sim C01B \\sim C34 \\sim C32
\\sim C01C \\sim C31 \\sim C32A: within 1.7A with sigma of 0.02 and sigma for
terminal atoms of 0.04
Uanis(C22) \\sim Ueq, Uanis(C15) \\sim Ueq, Uanis(C16) \\sim Ueq, Uanis(C20A)
\\sim Ueq, Uanis(C18) \\sim Ueq, Uanis(C17) \\sim Ueq, Uanis(C21) \\sim Ueq,
Uanis(C19) \\sim Ueq, Uanis(C20) \\sim Ueq, Uanis(C19A) \\sim Ueq, Uanis(C21A)
\\sim Ueq, Uanis(C18A) \\sim Ueq, Uanis(C17A) \\sim Ueq, Uanis(C16A) \\sim Ueq:
with sigma of 0.01 and sigma for terminal atoms of 0.02
Uanis(C36) \\sim Ueq, Uanis(C31A) \\sim Ueq, Uanis(C33) \\sim Ueq, Uanis(C35)
\\sim Ueq, Uanis(C01B) \\sim Ueq, Uanis(C34) \\sim Ueq, Uanis(C32) \\sim Ueq,
Uanis(C01C) \\sim Ueq, Uanis(C31) \\sim Ueq, Uanis(C32A) \\sim Ueq: with sigma
of 0.01 and sigma for terminal atoms of 0.02
4. Others
 Sof(H33C)=Sof(H33D)=Sof(H34C)=Sof(H34D)=Sof(C01C)=Sof(H01C)=Sof(H01D)=1-FVAR(1)
 Sof(H33A)=Sof(H33B)=Sof(C01B)=Sof(H01A)=Sof(H01B)=Sof(H34A)=Sof(H34B)=FVAR(1)
 Sof(C20A)=Sof(H20A)=Sof(H20B)=1-FVAR(2)
 Sof(C20)=Sof(H20C)=Sof(H20D)=FVAR(2)
 Sof(H30A)=Sof(C31A)=Sof(H31A)=Sof(H31B)=1-FVAR(3)
 Sof(H30)=Sof(C31)=Sof(H31C)=Sof(H31D)=FVAR(3)
 Sof(C19A)=Sof(H19C)=Sof(H19D)=1-FVAR(4)
 Sof(C19)=Sof(H19A)=Sof(H19B)=FVAR(4)
 Sof(H22C)=Sof(H22D)=Sof(C21A)=Sof(H21C)=Sof(H21D)=1-FVAR(5)
 Sof(H22A)=Sof(H22B)=Sof(C21)=Sof(H21A)=Sof(H21B)=FVAR(5)
 Sof(H15A)=Sof(C18A)=Sof(H18C)=Sof(H18D)=Sof(C17A)=Sof(H17C)=Sof(H17D)=
 Sof(C16A)=Sof(H16C)=Sof(H16D)=1-FVAR(6)
 Sof(H15)=Sof(C16)=Sof(H16A)=Sof(H16B)=Sof(C18)=Sof(H18A)=Sof(H18B)=Sof(C17)=
 Sof(H17A)=Sof(H17B)=FVAR(6)
 Sof(C32A)=Sof(H32C)=Sof(H32D)=1-FVAR(7)
 Sof(C32)=Sof(H32A)=Sof(H32B)=FVAR(7)
5.a Ternary CH refined with riding coordinates:
 C15(H15), C15(H15A), C30(H30A), C30(H30)
5.b Secondary CH2 refined with riding coordinates:
 C22(H22A,H22B), C22(H22C,H22D), C10(H10A,H10B), C8(H8A,H8B), C7(H7A,H7B),
 C9(H9A,H9B), C16(H16A,H16B), C20A(H20A,H20B), C18(H18A,H18B), C36(H36A,H36B),
 C31A(H31A,H31B), C17(H17A,H17B), C21(H21A,H21B), C33(H33A,H33B), C33(H33C,
 H33D), C35(H35A,H35B), C01B(H01A,H01B), C19(H19A,H19B), C34(H34A,H34B),
 C34(H34C,H34D), C32(H32A,H32B), C01C(H01C,H01D), C20(H20C,H20D), C31(H31C,
 H31D), C19A(H19C,H19D), C21A(H21C,H21D), C18A(H18C,H18D), C17A(H17C,H17D),
 C16A(H16C,H16D), C32A(H32C,H32D)
5.c Aromatic/amide H refined with riding coordinates:
 C25(H25), C23(H23), C5(H5), C4(H4), C39(H39), C37(H37)
5.d Idealised Me refined as rotating group:
 C27(H27A,H27B,H27C), C41(H41A,H41B,H41C), C1(H1A,H1B,H1C), C43(H43A,H43B,
 H43C), C42(H42A,H42B,H42C)
;
_olex2_submission_special_instructions 'No special instructions were received'
_oxdiff_exptl_absorpt_empirical_details
;
Empirical correction (ABSPACK) includes:
- Absorption correction using spherical harmonics
- Frame scaling
;

loop_
_space_group_symop_operation_xyz
'x, y, z'
'-x, y+1/2, -z+1/2'
'-x, -y, -z'
'x, -y-1/2, z-1/2'

loop_
_atom_site_label
_atom_site_type_symbol
_atom_site_fract_x
_atom_site_fract_y
_atom_site_fract_z
_atom_site_U_iso_or_equiv
_atom_site_adp_type
_atom_site_occupancy
_atom_site_site_symmetry_order
_atom_site_calc_flag
_atom_site_refinement_flags_posn
_atom_site_refinement_flags_adp
_atom_site_refinement_flags_occupancy
_atom_site_disorder_assembly
_atom_site_disorder_group
Fe1 Fe 0.37875(12) 0.69049(7) 0.71413(6) 0.1168(6) Uani 1 1 d . . . . .
Cl1 Cl 0.3051(2) 0.66663(15) 0.58719(10) 0.1312(9) Uani 1 1 d . . . . .
Cl2 Cl 0.4825(2) 0.58032(13) 0.76810(12) 0.1421(10) Uani 1 1 d . . . . .
N3 N 0.4888(6) 0.7846(4) 0.7115(3) 0.109(2) Uani 1 1 d . . . . .
N2 N 0.4058(7) 0.7645(5) 0.8106(4) 0.126(3) Uani 1 1 d . . . . .
N1 N 0.2574(7) 0.6625(5) 0.7609(4) 0.126(3) Uani 1 1 d . . . . .
C14 C 0.6017(7) 0.7533(5) 0.6388(4) 0.102(2) Uani 1 1 d . . . . .
C26 C 0.4709(7) 0.8573(4) 0.5949(4) 0.101(2) Uani 1 1 d . . . . .
C13 C 0.5241(8) 0.7993(5) 0.6476(4) 0.106(3) Uani 1 1 d . . . . .
C3 C 0.3502(9) 0.7538(6) 0.8551(4) 0.123(3) Uani 1 1 d . . . . .
C25 C 0.5008(8) 0.8754(5) 0.5359(4) 0.115(3) Uani 1 1 d . . . . .
H25 H 0.465624 0.915759 0.501181 0.138 Uiso 1 1 calc R . . . .
C12 C 0.4817(10) 0.8199(5) 0.8300(4) 0.133(4) Uani 1 1 d . . . . .
C23 C 0.6311(8) 0.7757(5) 0.5764(4) 0.117(3) Uani 1 1 d . . . . .
H23 H 0.685724 0.748318 0.569815 0.141 Uiso 1 1 calc R . . . .
C11 C 0.5353(10) 0.8280(5) 0.7739(4) 0.129(3) Uani 1 1 d . . . . .
C6 C 0.5111(9) 0.8690(5) 0.8976(4) 0.135(3) Uani 1 1 d . . . . .
C5 C 0.4500(11) 0.8546(6) 0.9421(5) 0.145(4) Uani 1 1 d . . . . .
H5 H 0.462759 0.885525 0.986277 0.174 Uiso 1 1 calc R . . . .
C2 C 0.2688(9) 0.6957(6) 0.8256(4) 0.124(3) Uani 1 1 d . . . . .
C4 C 0.3734(10) 0.7976(6) 0.9235(5) 0.133(4) Uani 1 1 d . . . . .
H4 H 0.337196 0.787987 0.955628 0.159 Uiso 1 1 calc R . . . .
C29 C 0.0969(12) 0.6172(7) 0.6633(7) 0.134(3) Uani 1 1 d . . . . .
C28 C 0.1789(10) 0.5997(7) 0.7271(6) 0.122(3) Uani 1 1 d . . . . .
C27 C 0.3813(8) 0.9018(5) 0.6035(5) 0.129(3) Uani 1 1 d . . . . .
H27A H 0.332524 0.862155 0.607540 0.193 Uiso 1 1 calc GR . . . .
H27B H 0.349778 0.936297 0.559816 0.193 Uiso 1 1 calc GR . . . .
H27C H 0.404575 0.935278 0.648629 0.193 Uiso 1 1 calc GR . . . .
C22 C 0.6356(8) 0.6017(5) 0.6496(5) 0.135(3) Uani 1 1 d D U . . .
H22A H 0.577944 0.579833 0.660699 0.162 Uiso 0.699(15) 1 calc R . P A 1
H22B H 0.610554 0.614258 0.595572 0.162 Uiso 0.699(15) 1 calc R . P A 1
H22C H 0.675722 0.593181 0.617502 0.162 Uiso 0.301(15) 1 calc R . P A 2
H22D H 0.563697 0.600403 0.617860 0.162 Uiso 0.301(15) 1 calc R . P A 2
C40 C 0.1940(11) 0.5180(7) 0.7601(6) 0.134(3) Uani 1 1 d . . . . .
C15 C 0.6635(7) 0.6858(5) 0.6921(5) 0.124(3) Uani 1 1 d D U . . .
H15 H 0.643620 0.683979 0.737101 0.149 Uiso 0.773(18) 1 calc R . P B 1
H15A H 0.621081 0.680432 0.723584 0.149 Uiso 0.227(18) 1 calc R . P B 2
C10 C 0.6333(10) 0.8757(6) 0.7911(5) 0.155(4) Uani 1 1 d . . . . .
H10A H 0.617810 0.934340 0.786316 0.186 Uiso 1 1 calc R . . . .
H10B H 0.663791 0.861571 0.753808 0.186 Uiso 1 1 calc R . . . .
C38 C 0.0346(15) 0.4762(9) 0.6572(9) 0.171(5) Uani 1 1 d . . . . .
C24 C 0.5820(9) 0.8359(6) 0.5259(4) 0.120(3) Uani 1 1 d . . . . .
C8 C 0.6961(13) 0.9136(6) 0.9321(5) 0.170(6) Uani 1 1 d . . . . .
H8A H 0.720542 0.884711 0.980498 0.204 Uiso 1 1 calc R . . . .
H8B H 0.737964 0.962657 0.937430 0.204 Uiso 1 1 calc R . . . .
C7 C 0.5886(13) 0.9400(6) 0.9163(6) 0.167(5) Uani 1 1 d . . . . .
H7A H 0.568731 0.978351 0.873880 0.201 Uiso 1 1 calc R . . . .
H7B H 0.585671 0.969289 0.960502 0.201 Uiso 1 1 calc R . . . .
C39 C 0.1189(15) 0.4631(8) 0.7214(9) 0.163(5) Uani 1 1 d . . . . .
H39 H 0.126182 0.409946 0.741316 0.195 Uiso 1 1 calc R . . . .
C41 C 0.2804(9) 0.4994(6) 0.8312(6) 0.150(4) Uani 1 1 d . . . . .
H41A H 0.341434 0.525111 0.829690 0.225 Uiso 1 1 calc GR . . . .
H41B H 0.290349 0.440668 0.836208 0.225 Uiso 1 1 calc GR . . . .
H41C H 0.265657 0.520225 0.873999 0.225 Uiso 1 1 calc GR . . . .
C9 C 0.7119(9) 0.8584(6) 0.8721(4) 0.148(4) Uani 1 1 d . . . . .
H9A H 0.706035 0.801117 0.885189 0.178 Uiso 1 1 calc R . . . .
H9B H 0.780390 0.866708 0.871950 0.178 Uiso 1 1 calc R . . . .
C30 C 0.0818(9) 0.7068(6) 0.6327(5) 0.142(3) Uani 1 1 d D U . . .
H30A H 0.140333 0.743849 0.654570 0.171 Uiso 0.10(3) 1 calc R . P C 2
H30 H 0.150017 0.730693 0.644671 0.171 Uiso 0.90(3) 1 calc R . P C 1
C37 C 0.0243(12) 0.5564(11) 0.6293(7) 0.168(4) Uani 1 1 d . . . . .
H37 H -0.032567 0.569912 0.586852 0.202 Uiso 1 1 calc R . . . .
C1 C 0.1986(9) 0.6790(6) 0.8705(5) 0.148(4) Uani 1 1 d . . . . .
H1A H 0.137070 0.652737 0.837822 0.222 Uiso 1 1 calc GR . . . .
H1B H 0.181777 0.730320 0.888811 0.222 Uiso 1 1 calc GR . . . .
H1C H 0.232898 0.643555 0.912874 0.222 Uiso 1 1 calc GR . . . .
C43 C 0.6217(9) 0.8584(6) 0.4618(5) 0.157(4) Uani 1 1 d . . . . .
H43A H 0.565144 0.861957 0.414268 0.235 Uiso 1 1 calc GR . . . .
H43B H 0.668404 0.816613 0.458240 0.235 Uiso 1 1 calc GR . . . .
H43C H 0.656219 0.910693 0.472912 0.235 Uiso 1 1 calc GR . . . .
C16 C 0.7810(8) 0.7021(8) 0.7188(7) 0.132(4) Uani 0.773(18) 1 d D U P A 1
H16A H 0.809549 0.671427 0.686784 0.159 Uiso 0.773(18) 1 calc R . P B 1
H16B H 0.793176 0.760443 0.713671 0.159 Uiso 0.773(18) 1 calc R . P B 1
C20A C 0.7615(16) 0.4873(12) 0.7261(14) 0.132(5) Uani 0.50(3) 1 d D U P A 2
H20A H 0.776036 0.453165 0.771149 0.158 Uiso 0.50(3) 1 calc R . P A 2
H20B H 0.752628 0.450802 0.683261 0.158 Uiso 0.50(3) 1 calc R . P A 2
C18 C 0.8705(11) 0.5859(8) 0.8109(8) 0.142(5) Uani 0.773(18) 1 d D U P A 1
H18A H 0.927445 0.576450 0.858209 0.171 Uiso 0.773(18) 1 calc R . P B 1
H18B H 0.889674 0.569181 0.768297 0.171 Uiso 0.773(18) 1 calc R . P B 1
C36 C 0.0286(10) 0.7112(7) 0.5468(6) 0.163(4) Uani 1 1 d D U . . .
H36A H -0.044590 0.712481 0.535676 0.196 Uiso 1 1 calc R . . . .
H36B H 0.043375 0.660473 0.525196 0.196 Uiso 1 1 calc R . . . .
C31A C 0.000(3) 0.710(2) 0.670(2) 0.166(8) Uani 0.10(3) 1 d D U P C 2
H31A H -0.050894 0.667214 0.649087 0.199 Uiso 0.10(3) 1 calc R . P C 2
H31B H 0.031407 0.701454 0.724715 0.199 Uiso 0.10(3) 1 calc R . P C 2
C17 C 0.8349(15) 0.6753(8) 0.8036(7) 0.151(5) Uani 0.773(18) 1 d D U P A 1
H17A H 0.893330 0.710888 0.827509 0.181 Uiso 0.773(18) 1 calc R . P B 1
H17B H 0.787773 0.682389 0.830420 0.181 Uiso 0.773(18) 1 calc R . P B 1
C42 C -0.0462(13) 0.4134(9) 0.6189(8) 0.232(8) Uani 1 1 d . . . . .
H42A H -0.014329 0.362976 0.612157 0.347 Uiso 1 1 calc GR . . . .
H42B H -0.089401 0.433992 0.570033 0.347 Uiso 1 1 calc GR . . . .
H42C H -0.086516 0.403098 0.649852 0.347 Uiso 1 1 calc GR . . . .
C21 C 0.7124(10) 0.5298(7) 0.6617(7) 0.128(4) Uani 0.699(15) 1 d D U P A 1
H21A H 0.689350 0.489702 0.620663 0.153 Uiso 0.699(15) 1 calc R . P A 1
H21B H 0.779983 0.549466 0.666741 0.153 Uiso 0.699(15) 1 calc R . P A 1
C33 C -0.0765(11) 0.8727(9) 0.6018(8) 0.201(4) Uani 1 1 d D U . . .
H33A H -0.123237 0.826533 0.594182 0.241 Uiso 0.787(18) 1 calc R . P D 1
H33B H -0.107802 0.920575 0.615573 0.241 Uiso 0.787(18) 1 calc R . P D 1
H33C H -0.111239 0.912876 0.622238 0.241 Uiso 0.213(18) 1 calc R . P D 2
H33D H -0.121590 0.857725 0.550884 0.241 Uiso 0.213(18) 1 calc R . P D 2
C35 C 0.0556(11) 0.7842(7) 0.5049(7) 0.196(4) Uani 1 1 d D U . . .
H35A H 0.124386 0.775094 0.505539 0.236 Uiso 1 1 calc R . . . .
H35B H 0.010075 0.781979 0.452101 0.236 Uiso 1 1 calc R . . . .
C01B C -0.0589(13) 0.8900(12) 0.5289(9) 0.207(6) Uani 0.787(18) 1 d D U P D 1
H01A H -0.074585 0.947568 0.515257 0.248 Uiso 0.787(18) 1 calc R . P D 1
H01B H -0.105488 0.856536 0.488540 0.248 Uiso 0.787(18) 1 calc R . P D 1
C19 C 0.7726(11) 0.5413(9) 0.8103(8) 0.135(5) Uani 0.610(15) 1 d D U P A 1
H19A H 0.791855 0.502324 0.852249 0.162 Uiso 0.610(15) 1 calc R . P A 1
H19B H 0.728128 0.582071 0.820189 0.162 Uiso 0.610(15) 1 calc R . P A 1
C34 C 0.0512(11) 0.8723(8) 0.5340(9) 0.211(5) Uani 1 1 d D U . . .
H34A H 0.071583 0.911714 0.503185 0.253 Uiso 0.787(18) 1 calc R . P D 1
H34B H 0.097766 0.877384 0.586339 0.253 Uiso 0.787(18) 1 calc R . P D 1
H34C H 0.006859 0.901205 0.489122 0.253 Uiso 0.213(18) 1 calc R . P D 2
H34D H 0.119257 0.893783 0.543076 0.253 Uiso 0.213(18) 1 calc R . P D 2
C32 C 0.0254(14) 0.8522(14) 0.6678(10) 0.182(6) Uani 0.625(18) 1 d D U P C 1
H32A H 0.083494 0.871321 0.655735 0.219 Uiso 0.625(18) 1 calc R . P C 1
H32B H 0.027353 0.878174 0.714812 0.219 Uiso 0.625(18) 1 calc R . P C 1
C01C C 0.023(3) 0.910(3) 0.599(3) 0.204(7) Uani 0.213(18) 1 d D U P D 2
H01C H 0.078048 0.899306 0.647211 0.245 Uiso 0.213(18) 1 calc R . P D 2
H01D H 0.015274 0.968901 0.592138 0.245 Uiso 0.213(18) 1 calc R . P D 2
C20 C 0.710(2) 0.4944(13) 0.7368(7) 0.123(5) Uani 0.50(3) 1 d D U P A 1
H20C H 0.735426 0.438019 0.741578 0.147 Uiso 0.50(3) 1 calc R . P A 1
H20D H 0.639764 0.492160 0.733623 0.147 Uiso 0.50(3) 1 calc R . P A 1
C31 C 0.0273(12) 0.7583(11) 0.6754(7) 0.167(5) Uani 0.90(3) 1 d . U P C 1
H31C H -0.043054 0.739457 0.659034 0.200 Uiso 0.90(3) 1 calc R . P C 1
H31D H 0.058660 0.745198 0.729207 0.200 Uiso 0.90(3) 1 calc R . P C 1
C19A C 0.8543(18) 0.5432(16) 0.7367(14) 0.143(6) Uani 0.390(15) 1 d D U P A 2
H19C H 0.834071 0.580111 0.693154 0.171 Uiso 0.390(15) 1 calc R . P A 2
H19D H 0.906861 0.507556 0.731217 0.171 Uiso 0.390(15) 1 calc R . P A 2
C21A C 0.660(2) 0.5334(15) 0.7121(14) 0.129(6) Uani 0.301(15) 1 d D U P A 2
H21C H 0.662522 0.558692 0.759580 0.155 Uiso 0.301(15) 1 calc R . P A 2
H21D H 0.604708 0.493565 0.697518 0.155 Uiso 0.301(15) 1 calc R . P A 2
C18A C 0.908(4) 0.598(2) 0.807(2) 0.139(7) Uani 0.227(18) 1 d D U P A 2
H18C H 0.891691 0.578880 0.849958 0.167 Uiso 0.227(18) 1 calc R . P B 2
H18D H 0.981771 0.594684 0.820181 0.167 Uiso 0.227(18) 1 calc R . P B 2
C17A C 0.872(2) 0.687(3) 0.787(3) 0.130(7) Uani 0.227(18) 1 d D U P A 2
H17C H 0.903758 0.705975 0.751893 0.155 Uiso 0.227(18) 1 calc R . P B 2
H17D H 0.903934 0.718313 0.833743 0.155 Uiso 0.227(18) 1 calc R . P B 2
C16A C 0.761(2) 0.718(2) 0.754(2) 0.126(6) Uani 0.227(18) 1 d D U P A 2
H16C H 0.741180 0.723952 0.798484 0.151 Uiso 0.227(18) 1 calc R . P B 2
H16D H 0.766994 0.774328 0.737992 0.151 Uiso 0.227(18) 1 calc R . P B 2
C32A C -0.049(3) 0.7959(16) 0.6529(18) 0.170(6) Uani 0.375(18) 1 d D U P C 2
H32C H -0.116360 0.782823 0.653833 0.205 Uiso 0.375(18) 1 calc R . P C 2
H32D H -0.014370 0.822315 0.701672 0.205 Uiso 0.375(18) 1 calc R . P C 2

loop_
_atom_site_aniso_label
_atom_site_aniso_U_11
_atom_site_aniso_U_22
_atom_site_aniso_U_33
_atom_site_aniso_U_23
_atom_site_aniso_U_13
_atom_site_aniso_U_12
Fe1 0.2029(15) 0.0861(8) 0.0892(7) 0.0019(6) 0.0861(9) 0.0076(8)
Cl1 0.194(2) 0.1321(17) 0.0911(11) -0.0043(11) 0.0792(14) -0.0002(15)
Cl2 0.238(3) 0.0884(13) 0.1172(15) 0.0158(11) 0.0841(17) 0.0082(15)
N3 0.183(7) 0.081(4) 0.072(3) 0.007(3) 0.058(4) 0.006(4)
N2 0.224(9) 0.092(5) 0.087(4) 0.007(4) 0.087(5) 0.010(5)
N1 0.212(8) 0.093(4) 0.102(4) 0.014(4) 0.092(5) 0.020(5)
C14 0.148(8) 0.078(5) 0.079(4) -0.004(4) 0.039(5) -0.008(5)
C26 0.157(8) 0.072(4) 0.078(4) 0.000(4) 0.047(5) 0.000(5)
C13 0.176(8) 0.076(5) 0.070(4) -0.002(4) 0.051(5) -0.003(5)
C3 0.211(10) 0.093(6) 0.087(5) 0.011(4) 0.082(6) 0.026(7)
C25 0.196(10) 0.073(5) 0.077(4) -0.001(4) 0.050(6) -0.016(6)
C12 0.262(13) 0.073(5) 0.083(5) 0.010(4) 0.083(7) 0.028(7)
C23 0.172(9) 0.101(6) 0.096(5) -0.029(5) 0.069(6) -0.029(6)
C11 0.238(11) 0.089(5) 0.075(4) 0.011(4) 0.073(6) 0.018(7)
C6 0.246(11) 0.084(6) 0.080(4) -0.004(4) 0.064(6) 0.018(7)
C5 0.269(14) 0.095(7) 0.080(5) 0.003(5) 0.072(7) 0.042(8)
C2 0.215(11) 0.097(6) 0.085(5) 0.008(5) 0.083(6) 0.025(7)
C4 0.238(12) 0.093(6) 0.088(5) 0.013(5) 0.084(7) 0.042(7)
C29 0.192(11) 0.130(9) 0.107(7) 0.008(7) 0.087(8) 0.028(9)
C28 0.166(10) 0.124(8) 0.098(6) 0.001(6) 0.073(7) 0.012(7)
C27 0.196(10) 0.078(5) 0.109(6) 0.001(4) 0.051(6) 0.005(6)
C22 0.153(6) 0.098(5) 0.140(5) 0.003(4) 0.035(5) 0.001(5)
C40 0.212(12) 0.105(7) 0.115(7) 0.006(7) 0.096(8) 0.007(8)
C15 0.147(6) 0.097(5) 0.119(5) -0.002(4) 0.035(4) 0.002(5)
C10 0.279(14) 0.101(6) 0.096(6) -0.006(5) 0.079(7) -0.051(8)
C38 0.270(18) 0.135(11) 0.135(9) -0.012(9) 0.106(12) 0.004(12)
C24 0.202(10) 0.098(6) 0.066(4) -0.006(4) 0.055(5) -0.031(6)
C8 0.327(19) 0.078(6) 0.092(6) -0.009(5) 0.058(9) -0.010(8)
C7 0.322(19) 0.082(7) 0.105(7) -0.011(5) 0.085(10) 0.013(9)
C39 0.248(15) 0.128(10) 0.152(10) -0.028(9) 0.121(11) -0.016(11)
C41 0.229(12) 0.123(7) 0.125(7) 0.025(6) 0.097(8) 0.022(7)
C9 0.228(11) 0.114(7) 0.098(5) -0.006(5) 0.054(7) -0.007(7)
C30 0.198(8) 0.153(7) 0.104(5) -0.001(5) 0.088(5) 0.037(6)
C37 0.206(13) 0.181(13) 0.139(9) -0.029(10) 0.087(9) -0.012(12)
C1 0.227(11) 0.143(8) 0.114(6) 0.029(5) 0.109(7) 0.046(7)
C43 0.255(12) 0.140(8) 0.102(5) -0.007(5) 0.095(7) -0.040(8)
C16 0.146(7) 0.103(6) 0.136(6) -0.001(5) 0.035(5) 0.001(5)
C20A 0.138(8) 0.122(7) 0.130(7) -0.005(6) 0.042(6) 0.007(7)
C18 0.145(8) 0.135(7) 0.135(6) 0.003(6) 0.036(6) 0.009(6)
C36 0.202(7) 0.153(7) 0.139(6) -0.003(5) 0.068(6) 0.019(6)
C31A 0.178(10) 0.169(10) 0.157(10) 0.003(8) 0.068(7) 0.009(8)
C17 0.153(7) 0.128(6) 0.151(7) -0.004(6) 0.030(5) -0.002(6)
C42 0.31(2) 0.186(13) 0.203(13) -0.100(11) 0.100(13) -0.086(13)
C21 0.147(7) 0.121(6) 0.122(6) -0.008(5) 0.055(5) 0.006(6)
C33 0.205(7) 0.214(7) 0.189(7) -0.007(6) 0.078(6) 0.031(6)
C35 0.220(8) 0.201(8) 0.175(7) 0.005(6) 0.080(6) 0.017(7)
C01B 0.219(9) 0.203(8) 0.195(8) 0.012(7) 0.071(7) 0.030(7)
C19 0.148(8) 0.128(8) 0.127(7) 0.016(6) 0.047(6) -0.004(6)
C34 0.218(8) 0.202(8) 0.212(7) 0.034(6) 0.078(6) -0.032(7)
C32 0.193(8) 0.185(8) 0.171(8) -0.017(7) 0.068(6) 0.009(7)
C01C 0.210(9) 0.199(9) 0.200(9) 0.001(7) 0.069(7) 0.001(7)
C20 0.135(8) 0.118(7) 0.118(7) 0.012(6) 0.049(6) -0.012(7)
C31 0.192(7) 0.177(8) 0.146(6) 0.008(6) 0.077(6) 0.027(6)
C19A 0.145(9) 0.142(9) 0.145(8) -0.002(7) 0.056(7) 0.010(7)
C21A 0.133(8) 0.120(8) 0.130(8) 0.000(7) 0.043(7) 0.003(7)
C18A 0.139(9) 0.136(9) 0.140(8) 0.001(7) 0.047(7) 0.001(7)
C17A 0.135(9) 0.125(9) 0.131(9) -0.005(7) 0.052(7) 0.001(7)
C16A 0.137(9) 0.118(8) 0.121(8) -0.002(7) 0.045(7) 0.003(7)
C32A 0.174(9) 0.183(9) 0.169(8) 0.014(7) 0.079(7) 0.006(7)

loop_
_atom_type_symbol
_atom_type_description
_atom_type_scat_dispersion_real
_atom_type_scat_dispersion_imag
_atom_type_scat_source
C C 0.0181 0.0091 'International Tables Vol C Tables 4.2.6.8 and 6.1.1.4'
H H 0.0000 0.0000 'International Tables Vol C Tables 4.2.6.8 and 6.1.1.4'
Cl Cl 0.3639 0.7018 'International Tables Vol C Tables 4.2.6.8 and 6.1.1.4'
Fe Fe -1.1336 3.1974 'International Tables Vol C Tables 4.2.6.8 and 6.1.1.4'
N N 0.0311 0.0180 'International Tables Vol C Tables 4.2.6.8 and 6.1.1.4'

loop_
_geom_angle_atom_site_label_1
_geom_angle_atom_site_label_2
_geom_angle_atom_site_label_3
_geom_angle
Cl1 Fe1 Cl2 108.09(9)
N3 Fe1 Cl1 98.89(16)
N3 Fe1 Cl2 102.26(19)
N3 Fe1 N1 143.0(3)
N2 Fe1 Cl1 151.9(2)
N2 Fe1 Cl2 99.9(2)
N2 Fe1 N3 73.1(3)
N2 Fe1 N1 72.6(3)
N1 Fe1 Cl1 104.9(2)
N1 Fe1 Cl2 96.86(19)
C13 N3 Fe1 125.3(5)
C11 N3 Fe1 118.7(6)
C11 N3 C13 115.8(7)
C3 N2 Fe1 120.0(7)
C12 N2 Fe1 120.0(5)
C12 N2 C3 119.9(8)
C2 N1 Fe1 115.8(8)
C2 N1 C28 121.4(8)
C28 N1 Fe1 122.1(5)
C13 C14 C23 115.9(7)
C13 C14 C15 126.5(7)
C23 C14 C15 117.5(9)
C13 C26 C27 120.5(7)
C25 C26 C13 119.5(9)
C25 C26 C27 120.0(8)
C14 C13 N3 121.5(7)
C26 C13 N3 116.4(8)
C26 C13 C14 122.0(7)
N2 C3 C2 113.8(8)
N2 C3 C4 120.7(11)
C4 C3 C2 125.5(9)
C26 C25 H25 119.1
C26 C25 C24 121.7(8)
C24 C25 H25 119.1
N2 C12 C11 114.5(7)
N2 C12 C6 124.3(9)
C6 C12 C11 121.2(11)
C14 C23 H23 118.9
C24 C23 C14 122.3(9)
C24 C23 H23 118.9
N3 C11 C12 111.4(10)
N3 C11 C10 125.9(8)
C12 C11 C10 122.6(8)
C12 C6 C7 125.2(9)
C5 C6 C12 113.0(10)
C5 C6 C7 121.1(8)
C6 C5 H5 118.4
C4 C5 C6 123.2(8)
C4 C5 H5 118.4
N1 C2 C3 117.0(8)
N1 C2 C1 124.0(11)
C3 C2 C1 118.9(7)
C3 C4 H4 120.6
C5 C4 C3 118.8(9)
C5 C4 H4 120.6
C28 C29 C30 118.9(12)
C28 C29 C37 120.2(11)
C37 C29 C30 120.7(13)
C29 C28 N1 120.2(10)
C29 C28 C40 121.2(12)
C40 C28 N1 118.5(11)
C26 C27 H27A 109.5
C26 C27 H27B 109.5
C26 C27 H27C 109.5
H27A C27 H27B 109.5
H27A C27 H27C 109.5
H27B C27 H27C 109.5
H22A C22 H22B 106.5
H22C C22 H22D 108.6
C15 C22 H22A 106.5
C15 C22 H22B 106.5
C15 C22 H22C 110.4
C15 C22 H22D 110.4
C15 C22 C21A 106.6(14)
C21 C22 H22A 106.5
C21 C22 H22B 106.5
C21 C22 C15 123.4(9)
C21A C22 H22C 110.4
C21A C22 H22D 110.4
C28 C40 C41 121.5(12)
C39 C40 C28 113.5(11)
C39 C40 C41 124.9(12)
C14 C15 C22 108.1(7)
C14 C15 H15 108.6
C14 C15 H15A 97.9
C14 C15 C16 112.0(7)
C14 C15 C16A 113.2(18)
C22 C15 H15 108.6
C22 C15 H15A 97.9
C22 C15 C16 110.8(8)
C16 C15 H15 108.6
C16A C15 C22 132.9(16)
C16A C15 H15A 97.9
C11 C10 H10A 109.0
C11 C10 H10B 109.0
C11 C10 C9 113.0(7)
H10A C10 H10B 107.8
C9 C10 H10A 109.0
C9 C10 H10B 109.0
C39 C38 C37 114.7(15)
C39 C38 C42 125.6(15)
C37 C38 C42 119.6(17)
C25 C24 C43 123.0(9)
C23 C24 C25 118.3(7)
C23 C24 C43 118.7(10)
H8A C8 H8B 107.5
C7 C8 H8A 108.5
C7 C8 H8B 108.5
C7 C8 C9 115.3(10)
C9 C8 H8A 108.5
C9 C8 H8B 108.5
C6 C7 H7A 108.6
C6 C7 H7B 108.6
C8 C7 C6 114.5(9)
C8 C7 H7A 108.6
C8 C7 H7B 108.6
H7A C7 H7B 107.6
C40 C39 H39 115.7
C38 C39 C40 128.6(13)
C38 C39 H39 115.7
C40 C41 H41A 109.5
C40 C41 H41B 109.5
C40 C41 H41C 109.5
H41A C41 H41B 109.5
H41A C41 H41C 109.5
H41B C41 H41C 109.5
C10 C9 H9A 109.1
C10 C9 H9B 109.1
C8 C9 C10 112.4(9)
C8 C9 H9A 109.1
C8 C9 H9B 109.1
H9A C9 H9B 107.8
C29 C30 H30A 115.8
C29 C30 H30 107.0
C36 C30 C29 112.9(9)
C36 C30 H30A 115.8
C36 C30 H30 107.0
C36 C30 C31A 108.8(16)
C36 C30 C31 112.6(10)
C31A C30 C29 83.5(12)
C31A C30 H30A 115.8
C31 C30 C29 110.0(9)
C31 C30 H30 107.0
C29 C37 H37 119.1
C38 C37 C29 121.8(14)
C38 C37 H37 119.1
C2 C1 H1A 109.5
C2 C1 H1B 109.5
C2 C1 H1C 109.5
H1A C1 H1B 109.5
H1A C1 H1C 109.5
H1B C1 H1C 109.5
C24 C43 H43A 109.5
C24 C43 H43B 109.5
C24 C43 H43C 109.5
H43A C43 H43B 109.5
H43A C43 H43C 109.5
H43B C43 H43C 109.5
C15 C16 H16A 109.6
C15 C16 H16B 109.6
H16A C16 H16B 108.1
C17 C16 C15 110.5(12)
C17 C16 H16A 109.6
C17 C16 H16B 109.6
H20A C20A H20B 107.5
C19A C20A H20A 108.5
C19A C20A H20B 108.5
C19A C20A C21A 115(2)
C21A C20A H20A 108.5
C21A C20A H20B 108.5
H18A C18 H18B 109.4
C17 C18 H18A 111.7
C17 C18 H18B 111.7
C17 C18 C19 100.5(12)
C19 C18 H18A 111.7
C19 C18 H18B 111.7
C30 C36 H36A 107.9
C30 C36 H36B 107.9
C30 C36 C35 117.5(11)
H36A C36 H36B 107.2
C35 C36 H36A 107.9
C35 C36 H36B 107.9
C30 C31A H31A 110.4
C30 C31A H31B 110.4
H31A C31A H31B 108.6
C32A C31A C30 106(2)
C32A C31A H31A 110.4
C32A C31A H31B 110.4
C16 C17 H17A 109.1
C16 C17 H17B 109.1
C18 C17 C16 112.4(12)
C18 C17 H17A 109.1
C18 C17 H17B 109.1
H17A C17 H17B 107.9
C38 C42 H42A 109.5
C38 C42 H42B 109.5
C38 C42 H42C 109.5
H42A C42 H42B 109.5
H42A C42 H42C 109.5
H42B C42 H42C 109.5
C22 C21 H21A 111.8
C22 C21 H21B 111.8
H21A C21 H21B 109.5
C20 C21 C22 100.1(13)
C20 C21 H21A 111.8
C20 C21 H21B 111.8
H33A C33 H33B 108.0
H33C C33 H33D 108.4
C01B C33 H33A 109.4
C01B C33 H33B 109.4
C01B C33 C32 111.3(14)
C32 C33 H33A 109.4
C32 C33 H33B 109.4
C01C C33 H33C 110.1
C01C C33 H33D 110.1
C32A C33 H33C 110.1
C32A C33 H33D 110.1
C32A C33 C01C 108(3)
C36 C35 H35A 107.6
C36 C35 H35B 107.6
H35A C35 H35B 107.0
C34 C35 C36 118.9(11)
C34 C35 H35A 107.6
C34 C35 H35B 107.6
C33 C01B H01A 108.9
C33 C01B H01B 108.9
C33 C01B C34 113.4(13)
H01A C01B H01B 107.7
C34 C01B H01A 108.9
C34 C01B H01B 108.9
C18 C19 H19A 108.1
C18 C19 H19B 108.1
H19A C19 H19B 107.3
C20 C19 C18 116.9(15)
C20 C19 H19A 108.1
C20 C19 H19B 108.1
C35 C34 C01B 108.6(13)
C35 C34 H34A 110.0
C35 C34 H34B 110.0
C35 C34 H34C 103.6
C35 C34 H34D 103.6
C35 C34 C01C 135(2)
C01B C34 H34A 110.0
C01B C34 H34B 110.0
H34A C34 H34B 108.4
H34C C34 H34D 105.3
C01C C34 H34C 103.6
C01C C34 H34D 103.6
C33 C32 H32A 110.6
C33 C32 H32B 110.6
H32A C32 H32B 108.8
C31 C32 C33 105.5(15)
C31 C32 H32A 110.6
C31 C32 H32B 110.6
C33 C01C C34 111.7(14)
C33 C01C H01C 109.3
C33 C01C H01D 109.3
C34 C01C H01C 109.3
C34 C01C H01D 109.3
H01C C01C H01D 107.9
C21 C20 C19 116.7(13)
C21 C20 H20C 108.1
C21 C20 H20D 108.1
C19 C20 H20C 108.1
C19 C20 H20D 108.1
H20C C20 H20D 107.3
C30 C31 H31C 107.5
C30 C31 H31D 107.5
C32 C31 C30 119.1(13)
C32 C31 H31C 107.5
C32 C31 H31D 107.5
H31C C31 H31D 107.0
C20A C19A H19C 105.9
C20A C19A H19D 105.9
C20A C19A C18A 126(3)
H19C C19A H19D 106.2
C18A C19A H19C 105.9
C18A C19A H19D 105.9
C22 C21A H21C 108.7
C22 C21A H21D 108.7
C20A C21A C22 114.3(15)
C20A C21A H21C 108.7
C20A C21A H21D 108.7
H21C C21A H21D 107.6
C19A C18A H18C 110.0
C19A C18A H18D 110.0
H18C C18A H18D 108.4
C17A C18A C19A 108(3)
C17A C18A H18C 110.0
C17A C18A H18D 110.0
C18A C17A H17C 105.5
C18A C17A H17D 105.5
C18A C17A C16A 127(4)
H17C C17A H17D 106.1
C16A C17A H17C 105.5
C16A C17A H17D 105.5
C15 C16A C17A 134(3)
C15 C16A H16C 103.8
C15 C16A H16D 103.8
C17A C16A H16C 103.8
C17A C16A H16D 103.8
H16C C16A H16D 105.4
C31A C32A H32C 99.4
C31A C32A H32D 99.4
C33 C32A C31A 149(3)
C33 C32A H32C 99.4
C33 C32A H32D 99.4
H32C C32A H32D 104.0

loop_
_geom_bond_atom_site_label_1
_geom_bond_atom_site_label_2
_geom_bond_distance
Fe1 Cl1 2.268(2)
Fe1 Cl2 2.294(3)
Fe1 N3 2.180(7)
Fe1 N2 2.092(7)
Fe1 N1 2.221(8)
N3 C13 1.472(9)
N3 C11 1.320(10)
N2 C3 1.341(10)
N2 C12 1.338(12)
N1 C2 1.287(10)
N1 C28 1.466(12)
C14 C13 1.375(11)
C14 C23 1.421(10)
C14 C15 1.525(11)
C26 C13 1.375(10)
C26 C25 1.350(10)
C26 C27 1.504(12)
C3 C2 1.428(13)
C3 C4 1.400(12)
C25 H25 0.9300
C25 C24 1.375(13)
C12 C11 1.503(13)
C12 C6 1.428(11)
C23 H23 0.9300
C23 C24 1.362(12)
C11 C10 1.507(14)
C6 C5 1.414(14)
C6 C7 1.532(15)
C5 H5 0.9300
C5 C4 1.362(14)
C2 C1 1.531(13)
C4 H4 0.9300
C29 C28 1.359(14)
C29 C30 1.547(13)
C29 C37 1.395(15)
C28 C40 1.443(13)
C27 H27A 0.9600
C27 H27B 0.9600
C27 H27C 0.9600
C22 H22A 0.9700
C22 H22B 0.9700
C22 H22C 0.9700
C22 H22D 0.9700
C22 C15 1.556(8)
C22 C21 1.545(9)
C22 C21A 1.558(10)
C40 C39 1.370(16)
C40 C41 1.478(14)
C15 H15 0.9800
C15 H15A 0.9800
C15 C16 1.562(9)
C15 C16A 1.533(10)
C10 H10A 0.9700
C10 H10B 0.9700
C10 C9 1.551(13)
C38 C39 1.369(17)
C38 C37 1.386(17)
C38 C42 1.500(19)
C24 C43 1.540(11)
C8 H8A 0.9700
C8 H8B 0.9700
C8 C7 1.489(18)
C8 C9 1.515(13)
C7 H7A 0.9700
C7 H7B 0.9700
C39 H39 0.9300
C41 H41A 0.9600
C41 H41B 0.9600
C41 H41C 0.9600
C9 H9A 0.9700
C9 H9B 0.9700
C30 H30A 0.9800
C30 H30 0.9800
C30 C36 1.519(13)
C30 C31A 1.542(10)
C30 C31 1.536(15)
C37 H37 0.9300
C1 H1A 0.9600
C1 H1B 0.9600
C1 H1C 0.9600
C43 H43A 0.9600
C43 H43B 0.9600
C43 H43C 0.9600
C16 H16A 0.9700
C16 H16B 0.9700
C16 C17 1.560(9)
C20A H20A 0.9700
C20A H20B 0.9700
C20A C19A 1.537(10)
C20A C21A 1.541(10)
C18 H18A 0.9700
C18 H18B 0.9700
C18 C17 1.520(9)
C18 C19 1.546(9)
C36 H36A 0.9700
C36 H36B 0.9700
C36 C35 1.540(9)
C31A H31A 0.9700
C31A H31B 0.9700
C31A C32A 1.537(10)
C17 H17A 0.9700
C17 H17B 0.9700
C42 H42A 0.9600
C42 H42B 0.9600
C42 H42C 0.9600
C21 H21A 0.9700
C21 H21B 0.9700
C21 C20 1.534(9)
C33 H33A 0.9700
C33 H33B 0.9700
C33 H33C 0.9700
C33 H33D 0.9700
C33 C01B 1.503(9)
C33 C32 1.555(9)
C33 C01C 1.533(10)
C33 C32A 1.533(10)
C35 H35A 0.9700
C35 H35B 0.9700
C35 C34 1.536(7)
C01B H01A 0.9700
C01B H01B 0.9700
C01B C34 1.537(9)
C19 H19A 0.9700
C19 H19B 0.9700
C19 C20 1.543(10)
C34 H34A 0.9700
C34 H34B 0.9700
C34 H34C 0.9700
C34 H34D 0.9700
C34 C01C 1.537(10)
C32 H32A 0.9700
C32 H32B 0.9700
C32 C31 1.53(3)
C01C H01C 0.9700
C01C H01D 0.9700
C20 H20C 0.9700
C20 H20D 0.9700
C31 H31C 0.9700
C31 H31D 0.9700
C19A H19C 0.9700
C19A H19D 0.9700
C19A C18A 1.540(10)
C21A H21C 0.9700
C21A H21D 0.9700
C18A H18C 0.9700
C18A H18D 0.9700
C18A C17A 1.533(10)
C17A H17C 0.9700
C17A H17D 0.9700
C17A C16A 1.542(10)
C16A H16C 0.9700
C16A H16D 0.9700
C32A H32C 0.9700
C32A H32D 0.9700
